data_4107831
loop_
_publ_author_name
'Birgit Esser'
'Frank Rominger'
'Rolf Gleiter'

_publ_contact_author_address
;
        Organisch-Chemisches Institut
        Universit\"at Heidelberg
        Im Neuenheimer Feld 270
        D-69120 Heidelberg
        Germany
;
_publ_contact_author_email rolf.gleiter@oci.uni-heidelberg.de
_publ_contact_author_fax '049 6221 54- 4205'
_publ_contact_author_name 'Gleiter, Rolf'
_publ_contact_author_phone '049 6221 54- 8400'
_publ_section_title
;
 Synthesis of [6.8]3Cyclacene: Conjugated Belt and Model for an Unusual
 Type of Carbon Nanotube
;
_journal_name_full 'Journal of the American Chemical Society'
_journal_page_first 6716
_journal_page_last 6717
_journal_paper_doi 10.1021/ja801918n
_journal_volume 130
_journal_year 2008
_chemical_formula_sum 'C30 H24 Br6'
_chemical_formula_weight 863.95
_chemical_name_common 9_in_paper
_chemical_name_systematic
; 
 ? 
;
_space_group_IT_number 2
_symmetry_cell_setting triclinic
_symmetry_space_group_name_Hall '-P 1'
_symmetry_space_group_name_H-M 'P -1'
_atom_sites_solution_hydrogens geom
_atom_sites_solution_primary direct
_atom_sites_solution_secondary difmap
_audit_creation_method SHELXL-97
_cell_angle_alpha 75.653(6)
_cell_angle_beta 84.405(6)
_cell_angle_gamma 76.520(5)
_cell_formula_units_Z 2
_cell_length_a 10.160(3)
_cell_length_b 11.469(3)
_cell_length_c 13.227(4)
_cell_measurement_reflns_used 2483
_cell_measurement_temperature 100(2)
_cell_measurement_theta_max 27.23
_cell_measurement_theta_min 2.47
_cell_volume 1450.8(7)
_computing_cell_refinement 'Bruker SMART'
_computing_data_collection 'Bruker SMART'
_computing_data_reduction 'Bruker SAINT'
_computing_molecular_graphics 'Bruker SHELXTL'
_computing_publication_material 'Bruker SHELXTL'
_computing_structure_refinement 'SHELXL-97 (Sheldrick, 1997)'
_computing_structure_solution 'SHELXS-97 (Sheldrick, 1990)'
_diffrn_ambient_temperature 100(2)
_diffrn_measured_fraction_theta_full 0.997
_diffrn_measured_fraction_theta_max 0.997
_diffrn_measurement_device_type 'CCD area detector'
_diffrn_measurement_method 'phi and omega scans'
_diffrn_radiation_monochromator graphite
_diffrn_radiation_source 'fine-focus sealed tube'
_diffrn_radiation_type MoK\a
_diffrn_radiation_wavelength 0.71073
_diffrn_reflns_av_R_equivalents 0.0550
_diffrn_reflns_av_sigmaI/netI 0.0700
_diffrn_reflns_limit_h_max 11
_diffrn_reflns_limit_h_min -11
_diffrn_reflns_limit_k_max 12
_diffrn_reflns_limit_k_min -12
_diffrn_reflns_limit_l_max 14
_diffrn_reflns_limit_l_min -14
_diffrn_reflns_number 10021
_diffrn_reflns_theta_full 23.25
_diffrn_reflns_theta_max 23.25
_diffrn_reflns_theta_min 1.59
_exptl_absorpt_coefficient_mu 8.321
_exptl_absorpt_correction_T_max 0.5935
_exptl_absorpt_correction_T_min 0.1892
_exptl_absorpt_correction_type multi-scan
_exptl_absorpt_process_details 'Blessing, Acta Cryst. (1995) A51 33-38.'
_exptl_crystal_colour colourless
_exptl_crystal_density_diffrn 1.978
_exptl_crystal_density_meas 0
_exptl_crystal_description irregular
_exptl_crystal_F_000 828
_exptl_crystal_size_max 0.30
_exptl_crystal_size_mid 0.08
_exptl_crystal_size_min 0.07
_refine_diff_density_max 2.296
_refine_diff_density_min -1.319
_refine_diff_density_rms 0.241
_refine_ls_extinction_method none
_refine_ls_goodness_of_fit_ref 0.995
_refine_ls_hydrogen_treatment constr
_refine_ls_matrix_type full
_refine_ls_number_parameters 295
_refine_ls_number_reflns 4160
_refine_ls_number_restraints 0
_refine_ls_restrained_S_all 0.995
_refine_ls_R_factor_all 0.0941
_refine_ls_R_factor_gt 0.0680
_refine_ls_shift/su_max 0.000
_refine_ls_shift/su_mean 0.000
_refine_ls_structure_factor_coef Fsqd
_refine_ls_weighting_details 'calc w=1/[\s^2^(Fo^2^)+(0.1259P)^2^+0.0000P] where P=(Fo^2^+2Fc^2^)/3'
_refine_ls_weighting_scheme calc
_refine_ls_wR_factor_gt 0.1721
_refine_ls_wR_factor_ref 0.1860
_reflns_number_gt 2988
_reflns_number_total 4160
_reflns_threshold_expression >2sigma(I)
_cod_data_source_file ja801918n-file003_5.cif
_cod_data_source_block be13
_cod_database_code 4107831

loop_
_symmetry_equiv_pos_as_xyz
'x, y, z'
'-x, -y, -z'

loop_
_atom_site_label
_atom_site_type_symbol
_atom_site_fract_x
_atom_site_fract_y
_atom_site_fract_z
_atom_site_U_iso_or_equiv
_atom_site_adp_type
_atom_site_occupancy
_atom_site_symmetry_multiplicity
_atom_site_calc_flag
_atom_site_refinement_flags
Br1 Br 0.33348(15) 1.20106(12) -0.05902(10) 0.0536(5) Uani 1 1 d .
Br2 Br 0.31136(13) 0.59521(11) -0.10454(9) 0.0408(4) Uani 1 1 d .
Br3 Br 0.07864(14) 0.37487(10) 0.14532(8) 0.0404(4) Uani 1 1 d .
Br4 Br -0.34057(12) 0.86672(11) 0.37261(9) 0.0389(4) Uani 1 1 d .
Br5 Br 0.40225(12) 0.61674(10) 0.58252(9) 0.0381(4) Uani 1 1 d .
Br6 Br 0.39325(12) 1.17682(11) 0.31498(9) 0.0359(4) Uani 1 1 d .
C1 C 0.1622(10) 0.9622(9) 0.0820(8) 0.023(2) Uani 1 1 d .
C2 C 0.2190(10) 0.9890(9) -0.0178(8) 0.024(2) Uani 1 1 d .
C3 C 0.3035(11) 0.8989(10) -0.0577(8) 0.028(3) Uani 1 1 d .
H3 H 0.3389 0.9191 -0.1274 0.034 Uiso 1 1 calc R
C4 C 0.3399(11) 0.7768(10) 0.0009(8) 0.027(3) Uani 1 1 d .
C5 C 0.2895(10) 0.7473(9) 0.1048(8) 0.023(2) Uani 1 1 d .
C6 C 0.3355(11) 0.6240(9) 0.1704(8) 0.027(3) Uani 1 1 d .
H6 H 0.4260 0.5846 0.1555 0.032 Uiso 1 1 calc R
C7 C 0.2699(11) 0.5577(9) 0.2484(8) 0.029(3) Uani 1 1 d .
H7 H 0.3210 0.4799 0.2831 0.035 Uiso 1 1 calc R
C8 C 0.1257(10) 0.5913(9) 0.2876(8) 0.023(2) Uiso 1 1 d .
C9 C 0.0157(10) 0.5874(9) 0.2329(8) 0.022(2) Uiso 1 1 d .
C10 C -0.1133(10) 0.6126(9) 0.2771(8) 0.023(2) Uiso 1 1 d .
H10 H -0.1871 0.6058 0.2417 0.028 Uiso 1 1 calc R
C11 C -0.1389(10) 0.6475(10) 0.3715(8) 0.025(2) Uiso 1 1 d .
C12 C -0.0291(10) 0.6493(9) 0.4265(8) 0.022(2) Uiso 1 1 d .
C13 C -0.0506(10) 0.6822(9) 0.5303(8) 0.019(2) Uiso 1 1 d .
H13 H -0.1105 0.6437 0.5802 0.023 Uiso 1 1 calc R
C14 C 0.0068(11) 0.7602(10) 0.5575(8) 0.030(3) Uani 1 1 d .
H14 H -0.0042 0.7657 0.6285 0.036 Uiso 1 1 calc R
C15 C 0.0892(11) 0.8420(9) 0.4844(8) 0.023(2) Uani 1 1 d .
C16 C 0.2159(11) 0.8464(9) 0.5073(8) 0.025(3) Uani 1 1 d .
C17 C 0.2880(11) 0.9238(9) 0.4334(8) 0.025(2) Uani 1 1 d .
H17 H 0.3750 0.9296 0.4497 0.030 Uiso 1 1 calc R
C18 C 0.2361(11) 0.9905(9) 0.3393(8) 0.025(3) Uani 1 1 d .
C19 C 0.1024(10) 0.9888(9) 0.3181(7) 0.020(2) Uani 1 1 d .
C20 C 0.0318(10) 1.0639(9) 0.2233(8) 0.021(2) Uani 1 1 d .
H20 H -0.0432 1.1275 0.2338 0.025 Uiso 1 1 calc R
C21 C 0.0603(11) 1.0535(9) 0.1240(8) 0.026(3) Uani 1 1 d .
H21 H 0.0062 1.1147 0.0734 0.031 Uiso 1 1 calc R
C22 C 0.2007(10) 0.8384(9) 0.1427(8) 0.022(2) Uani 1 1 d .
H22 H 0.1635 0.8185 0.2119 0.027 Uiso 1 1 calc R
C23 C 0.1008(11) 0.6200(8) 0.3844(8) 0.023(2) Uani 1 1 d .
H23 H 0.1752 0.6195 0.4229 0.028 Uiso 1 1 calc R
C24 C 0.0305(10) 0.9151(9) 0.3935(7) 0.020(2) Uani 1 1 d .
H24 H -0.0604 0.9155 0.3818 0.024 Uiso 1 1 calc R
C25 C 0.1939(11) 1.1204(9) -0.0843(8) 0.028(3) Uani 1 1 d .
H25A H 0.1032 1.1665 -0.0660 0.034 Uiso 1 1 calc R
H25B H 0.1969 1.1194 -0.1591 0.034 Uiso 1 1 calc R
C26 C 0.4269(11) 0.6842(10) -0.0543(8) 0.030(3) Uani 1 1 d .
H26A H 0.4931 0.6249 -0.0059 0.036 Uiso 1 1 calc R
H26B H 0.4779 0.7269 -0.1142 0.036 Uiso 1 1 calc R
C27 C 0.0342(13) 0.5560(10) 0.1278(8) 0.034(3) Uani 1 1 d .
H27A H 0.1082 0.5916 0.0867 0.041 Uiso 1 1 calc R
H27B H -0.0500 0.5920 0.0891 0.041 Uiso 1 1 calc R
C28 C -0.2829(12) 0.6857(10) 0.4106(9) 0.034(3) Uani 1 1 d .
H28A H -0.2897 0.6558 0.4875 0.041 Uiso 1 1 calc R
H28B H -0.3430 0.6487 0.3794 0.041 Uiso 1 1 calc R
C29 C 0.2822(12) 0.7718(10) 0.6070(9) 0.038(3) Uani 1 1 d .
H29A H 0.2119 0.7521 0.6618 0.045 Uiso 1 1 calc R
H29B H 0.3361 0.8204 0.6316 0.045 Uiso 1 1 calc R
C30 C 0.3229(12) 1.0607(11) 0.2572(8) 0.033(3) Uani 1 1 d .
H30A H 0.2681 1.1070 0.1962 0.039 Uiso 1 1 calc R
H30B H 0.3997 1.0016 0.2332 0.039 Uiso 1 1 calc R

loop_
_atom_site_aniso_label
_atom_site_aniso_U_11
_atom_site_aniso_U_22
_atom_site_aniso_U_33
_atom_site_aniso_U_23
_atom_site_aniso_U_13
_atom_site_aniso_U_12
Br1 0.0776(10) 0.0329(8) 0.0468(8) 0.0249(6) -0.0311(7) -0.0300(7)
Br2 0.0494(8) 0.0392(8) 0.0284(7) -0.0050(5) -0.0008(6) -0.0021(6)
Br3 0.0711(9) 0.0210(6) 0.0201(6) 0.0048(5) -0.0112(6) 0.0016(6)
Br4 0.0324(7) 0.0347(7) 0.0355(7) 0.0035(5) 0.0031(5) 0.0065(5)
Br5 0.0383(7) 0.0263(7) 0.0332(7) 0.0137(5) -0.0063(5) 0.0057(5)
Br6 0.0419(7) 0.0314(7) 0.0301(7) 0.0065(5) -0.0004(5) -0.0146(5)
C1 0.027(6) 0.019(6) 0.018(6) 0.006(4) -0.007(5) -0.004(5)
C2 0.029(6) 0.013(6) 0.021(6) 0.015(4) -0.008(5) -0.006(5)
C3 0.037(7) 0.031(7) 0.011(5) 0.008(5) -0.006(5) -0.008(5)
C4 0.033(6) 0.019(6) 0.028(6) -0.001(5) 0.006(5) -0.009(5)
C5 0.019(5) 0.014(6) 0.030(6) 0.005(5) 0.003(5) -0.005(5)
C6 0.026(6) 0.020(6) 0.021(6) 0.009(5) 0.006(5) 0.003(5)
C7 0.038(7) 0.008(5) 0.026(6) 0.011(4) 0.000(5) 0.006(5)
C14 0.037(7) 0.022(6) 0.018(6) 0.009(4) -0.001(5) 0.007(5)
C15 0.034(6) 0.015(5) 0.016(5) 0.004(4) 0.007(5) -0.005(5)
C16 0.033(7) 0.015(6) 0.016(5) 0.011(4) -0.003(5) 0.003(5)
C17 0.028(6) 0.019(6) 0.024(6) 0.004(5) -0.005(5) -0.004(5)
C18 0.041(7) 0.007(5) 0.021(6) 0.004(4) 0.005(5) -0.004(5)
C19 0.025(6) 0.012(5) 0.018(5) 0.001(4) -0.009(4) 0.002(4)
C20 0.029(6) 0.008(5) 0.020(6) 0.008(4) -0.001(5) -0.004(4)
C21 0.031(6) 0.013(6) 0.031(6) 0.010(5) -0.011(5) -0.010(5)
C22 0.024(6) 0.017(6) 0.016(5) 0.013(4) 0.001(4) -0.005(5)
C23 0.039(6) 0.008(5) 0.019(6) 0.009(4) -0.008(5) -0.008(5)
C24 0.020(5) 0.014(5) 0.022(6) 0.002(4) -0.005(4) 0.000(4)
C25 0.036(6) 0.021(6) 0.018(6) 0.014(5) -0.009(5) -0.003(5)
C26 0.038(7) 0.023(6) 0.026(6) -0.001(5) 0.006(5) -0.011(5)
C27 0.050(7) 0.025(6) 0.017(6) 0.009(5) -0.003(5) -0.002(5)
C28 0.041(7) 0.026(7) 0.029(6) 0.004(5) 0.004(5) -0.009(5)
C29 0.037(7) 0.024(6) 0.034(7) 0.014(5) -0.008(6) 0.011(5)
C30 0.032(6) 0.036(7) 0.021(6) 0.011(5) -0.004(5) -0.007(5)

loop_
_atom_type_symbol
_atom_type_description
_atom_type_scat_dispersion_real
_atom_type_scat_dispersion_imag
_atom_type_scat_source
C C 0.0033 0.0016 'International Tables Vol C Tables 4.2.6.8 and 6.1.1.4'
H H 0.0000 0.0000 'International Tables Vol C Tables 4.2.6.8 and 6.1.1.4'
Br Br -0.2901 2.4595 'International Tables Vol C Tables 4.2.6.8 and 6.1.1.4'

loop_
_geom_angle_atom_site_label_1
_geom_angle_atom_site_label_2
_geom_angle_atom_site_label_3
_geom_angle
C2 C1 C22 117.6(9)
C2 C1 C21 122.2(9)
C22 C1 C21 120.2(9)
C3 C2 C1 120.5(9)
C3 C2 C25 118.3(9)
C1 C2 C25 121.1(10)
C2 C3 C4 122.1(10)
C2 C3 H3 118.9
C4 C3 H3 118.9
C3 C4 C5 119.0(10)
C3 C4 C26 116.9(9)
C5 C4 C26 124.0(9)
C22 C5 C4 118.1(9)
C22 C5 C6 121.8(9)
C4 C5 C6 120.1(9)
C7 C6 C5 130.0(10)
C7 C6 H6 115.0
C5 C6 H6 115.0
C6 C7 C8 127.9(9)
C6 C7 H7 116.0
C8 C7 H7 116.0
C23 C8 C9 118.7(9)
C23 C8 C7 118.6(9)
C9 C8 C7 122.5(9)
C10 C9 C8 119.0(9)
C10 C9 C27 118.9(10)
C8 C9 C27 122.0(9)
C9 C10 C11 122.2(10)
C9 C10 H10 118.9
C11 C10 H10 118.9
C10 C11 C12 118.5(9)
C10 C11 C28 119.7(10)
C12 C11 C28 121.7(9)
C23 C12 C11 119.4(9)
C23 C12 C13 119.8(9)
C11 C12 C13 120.8(9)
C14 C13 C12 124.8(10)
C14 C13 H13 117.6
C12 C13 H13 117.6
C13 C14 C15 124.8(10)
C13 C14 H14 117.6
C15 C14 H14 117.6
C16 C15 C24 120.7(9)
C16 C15 C14 121.8(9)
C24 C15 C14 117.5(10)
C15 C16 C17 118.4(9)
C15 C16 C29 122.7(10)
C17 C16 C29 118.9(10)
C18 C17 C16 122.0(10)
C18 C17 H17 119.0
C16 C17 H17 119.0
C17 C18 C19 119.0(9)
C17 C18 C30 120.3(10)
C19 C18 C30 120.6(9)
C24 C19 C18 118.2(9)
C24 C19 C20 117.7(9)
C18 C19 C20 124.0(9)
C21 C20 C19 128.2(10)
C21 C20 H20 115.9
C19 C20 H20 115.9
C20 C21 C1 129.8(10)
C20 C21 H21 115.1
C1 C21 H21 115.1
C5 C22 C1 122.6(9)
C5 C22 H22 118.7
C1 C22 H22 118.7
C12 C23 C8 121.9(10)
C12 C23 H23 119.0
C8 C23 H23 119.0
C15 C24 C19 121.4(9)
C15 C24 H24 119.3
C19 C24 H24 119.3
C2 C25 Br1 109.1(7)
C2 C25 H25A 109.9
Br1 C25 H25A 109.9
C2 C25 H25B 109.9
Br1 C25 H25B 109.9
H25A C25 H25B 108.3
C4 C26 Br2 109.6(8)
C4 C26 H26A 109.8
Br2 C26 H26A 109.8
C4 C26 H26B 109.8
Br2 C26 H26B 109.8
H26A C26 H26B 108.2
C9 C27 Br3 110.0(7)
C9 C27 H27A 109.7
Br3 C27 H27A 109.7
C9 C27 H27B 109.7
Br3 C27 H27B 109.7
H27A C27 H27B 108.2
C11 C28 Br4 109.6(7)
C11 C28 H28A 109.8
Br4 C28 H28A 109.8
C11 C28 H28B 109.8
Br4 C28 H28B 109.8
H28A C28 H28B 108.2
C16 C29 Br5 109.8(8)
C16 C29 H29A 109.7
Br5 C29 H29A 109.7
C16 C29 H29B 109.7
Br5 C29 H29B 109.7
H29A C29 H29B 108.2
C18 C30 Br6 110.7(7)
C18 C30 H30A 109.5
Br6 C30 H30A 109.5
C18 C30 H30B 109.5
Br6 C30 H30B 109.5
H30A C30 H30B 108.1

loop_
_geom_bond_atom_site_label_1
_geom_bond_atom_site_label_2
_geom_bond_distance
Br1 C25 1.958(11)
Br2 C26 1.977(11)
Br3 C27 1.980(11)
Br4 C28 1.969(11)
Br5 C29 1.988(11)
Br6 C30 1.981(12)
C1 C2 1.380(14)
C1 C22 1.432(14)
C1 C21 1.465(15)
C2 C3 1.361(15)
C2 C25 1.522(13)
C3 C4 1.405(15)
C3 H3 0.9500
C4 C5 1.406(14)
C4 C26 1.505(15)
C5 C22 1.375(14)
C5 C6 1.460(14)
C6 C7 1.342(14)
C6 H6 0.9500
C7 C8 1.500(14)
C7 H7 0.9500
C8 C23 1.385(14)
C8 C9 1.404(14)
C9 C10 1.378(14)
C9 C27 1.506(14)
C10 C11 1.387(14)
C10 H10 0.9500
C11 C12 1.397(14)
C11 C28 1.506(15)
C12 C23 1.381(14)
C12 C13 1.495(13)
C13 C14 1.309(15)
C13 H13 0.9500
C14 C15 1.508(15)
C14 H14 0.9500
C15 C16 1.365(15)
C15 C24 1.383(14)
C16 C17 1.419(14)
C16 C29 1.507(14)
C17 C18 1.372(14)
C17 H17 0.9500
C18 C19 1.418(15)
C18 C30 1.522(14)
C19 C24 1.403(14)
C19 C20 1.476(13)
C20 C21 1.346(14)
C20 H20 0.9500
C21 H21 0.9500
C22 H22 0.9500
C23 H23 0.9500
C24 H24 0.9500
C25 H25A 0.9900
C25 H25B 0.9900
C26 H26A 0.9900
C26 H26B 0.9900
C27 H27A 0.9900
C27 H27B 0.9900
C28 H28A 0.9900
C28 H28B 0.9900
C29 H29A 0.9900
C29 H29B 0.9900
C30 H30A 0.9900
C30 H30B 0.9900

loop_
_geom_torsion_atom_site_label_1
_geom_torsion_atom_site_label_2
_geom_torsion_atom_site_label_3
_geom_torsion_atom_site_label_4
_geom_torsion
C22 C1 C2 C3 2.9(16)
C21 C1 C2 C3 -173.7(10)
C22 C1 C2 C25 -174.4(10)
C21 C1 C2 C25 9.0(16)
C1 C2 C3 C4 -2.0(17)
C25 C2 C3 C4 175.4(10)
C2 C3 C4 C5 -1.2(17)
C2 C3 C4 C26 176.3(10)
C3 C4 C5 C22 3.3(16)
C26 C4 C5 C22 -174.0(10)
C3 C4 C5 C6 -174.4(10)
C26 C4 C5 C6 8.4(17)
C22 C5 C6 C7 33.9(19)
C4 C5 C6 C7 -148.5(12)
C5 C6 C7 C8 3(2)
C6 C7 C8 C23 -109.0(14)
C6 C7 C8 C9 74.9(16)
C23 C8 C9 C10 0.1(15)
C7 C8 C9 C10 176.2(9)
C23 C8 C9 C27 -179.5(9)
C7 C8 C9 C27 -3.5(16)
C8 C9 C10 C11 3.2(16)
C27 C9 C10 C11 -177.1(10)
C9 C10 C11 C12 -4.2(16)
C9 C10 C11 C28 174.0(10)
C10 C11 C12 C23 1.8(15)
C28 C11 C12 C23 -176.4(9)
C10 C11 C12 C13 -178.0(9)
C28 C11 C12 C13 3.8(15)
C23 C12 C13 C14 47.3(15)
C11 C12 C13 C14 -132.8(11)
C12 C13 C14 C15 8.5(17)
C13 C14 C15 C16 -128.5(12)
C13 C14 C15 C24 52.8(15)
C24 C15 C16 C17 -2.7(15)
C14 C15 C16 C17 178.7(9)
C24 C15 C16 C29 177.9(10)
C14 C15 C16 C29 -0.7(16)
C15 C16 C17 C18 -2.1(16)
C29 C16 C17 C18 177.4(10)
C16 C17 C18 C19 4.5(15)
C16 C17 C18 C30 -173.0(10)
C17 C18 C19 C24 -2.2(14)
C30 C18 C19 C24 175.3(9)
C17 C18 C19 C20 175.2(9)
C30 C18 C19 C20 -7.3(15)
C24 C19 C20 C21 -114.6(12)
C18 C19 C20 C21 68.0(15)
C19 C20 C21 C1 4.1(18)
C2 C1 C21 C20 -151.8(11)
C22 C1 C21 C20 31.6(17)
C4 C5 C22 C1 -2.3(16)
C6 C5 C22 C1 175.3(10)
C2 C1 C22 C5 -0.7(16)
C21 C1 C22 C5 176.0(10)
C11 C12 C23 C8 1.5(15)
C13 C12 C23 C8 -178.7(9)
C9 C8 C23 C12 -2.5(15)
C7 C8 C23 C12 -178.6(9)
C16 C15 C24 C19 5.0(15)
C14 C15 C24 C19 -176.3(9)
C18 C19 C24 C15 -2.5(14)
C20 C19 C24 C15 179.9(9)
C3 C2 C25 Br1 -87.7(11)
C1 C2 C25 Br1 89.7(11)
C3 C4 C26 Br2 -96.7(10)
C5 C4 C26 Br2 80.5(12)
C10 C9 C27 Br3 -95.8(10)
C8 C9 C27 Br3 83.9(11)
C10 C11 C28 Br4 -96.6(10)
C12 C11 C28 Br4 81.6(11)
C15 C16 C29 Br5 95.9(11)
C17 C16 C29 Br5 -83.5(11)
C17 C18 C30 Br6 -56.0(12)
C19 C18 C30 Br6 126.5(9)

loop_
_cod_related_entry_id
_cod_related_entry_database
_cod_related_entry_code
1 ChemSpider 21194461
